data_4067157
loop_
_publ_author_name
'Schmidt, Sarah'
'Schulz, Stephan'
'Bl\"aser, Dieter'
'Boese, Roland'
'Bolte, Michael'

_publ_section_title
;
 Synthesis and Structural Characterization of New Zinc Amidinate Complexes
;
_journal_issue 22
_journal_name_full Organometallics
_journal_page_first 6097
_journal_paper_doi 10.1021/om1008549
_journal_volume 29
_journal_year 2010
_chemical_formula_sum 'C30 H46 N2 Zn'
_chemical_formula_weight 500.06
_chemical_name_systematic
; 
 ? 
;
_space_group_IT_number 14
_symmetry_cell_setting monoclinic
_symmetry_space_group_name_Hall '-P 2ybc'
_symmetry_space_group_name_H-M 'P 1 21/c 1'
_atom_sites_solution_hydrogens geom
_atom_sites_solution_primary direct
_atom_sites_solution_secondary difmap
_audit_creation_method SHELXL-97
_cell_angle_alpha 90.00
_cell_angle_beta 103.911(2)
_cell_angle_gamma 90.00
_cell_formula_units_Z 4
_cell_length_a 9.5876(4)
_cell_length_b 16.9607(8)
_cell_length_c 17.9403(8)
_cell_measurement_reflns_used 9968
_cell_measurement_temperature 100(1)
_cell_measurement_theta_max 27.47
_cell_measurement_theta_min 2.34
_cell_volume 2831.8(2)
_computing_cell_refinement 'BRUKER D8 KAPPA APEX 2 Vers. 3.0-2009'
_computing_data_collection 'BRUKER D8 KAPPA APEX 2 Vers. 3.0-2009'
_computing_data_reduction 'BRUKER D8 KAPPA APEX 2 Vers. 3.0-2009'
_computing_molecular_graphics 'BRUKER AXS SHELXTL (c) 2008 / Vers. 2008/4'
_computing_publication_material 'BRUKER AXS SHELXTL (c) 2008 / Vers. 2008/4'
_computing_structure_refinement 'BRUKER AXS SHELXTL (c) 2008 / Vers. 2008/4'
_computing_structure_solution 'BRUKER D8 KAPPA APEX 2 Vers. 3.0-2009'
_diffrn_ambient_temperature 100(2)
_diffrn_detector_area_resol_mean 512
_diffrn_measured_fraction_theta_full 0.994
_diffrn_measured_fraction_theta_max 0.994
_diffrn_measurement_device_type
; 
 Bruker D8 KAPPA series II with APEX II area detector system
;
_diffrn_measurement_method
;
 Data collection strategy APEX 2/COSMO
;
_diffrn_radiation_monochromator graphite
_diffrn_radiation_source 'fine-focus sealed tube'
_diffrn_radiation_type MoK\a
_diffrn_radiation_wavelength 0.71073
_diffrn_reflns_av_R_equivalents 0.0207
_diffrn_reflns_av_sigmaI/netI 0.0176
_diffrn_reflns_limit_h_max 12
_diffrn_reflns_limit_h_min -12
_diffrn_reflns_limit_k_max 22
_diffrn_reflns_limit_k_min -21
_diffrn_reflns_limit_l_max 23
_diffrn_reflns_limit_l_min -23
_diffrn_reflns_number 29178
_diffrn_reflns_theta_full 27.49
_diffrn_reflns_theta_max 27.49
_diffrn_reflns_theta_min 1.68
_exptl_absorpt_coefficient_mu 0.886
_exptl_absorpt_correction_T_max 0.75
_exptl_absorpt_correction_T_min 0.67
_exptl_absorpt_correction_type multi-scan
_exptl_absorpt_process_details
; 
 BRUKER AXS SMART APEX 2 Vers. 3.0-2009
 R.H. Blessing, Acta Cryst. (1995) A51 33-38 
;
_exptl_crystal_colour colourless
_exptl_crystal_density_diffrn 1.173
_exptl_crystal_density_method 'not measured'
_exptl_crystal_description block
_exptl_crystal_F_000 1080
_exptl_crystal_size_max 0.28
_exptl_crystal_size_mid 0.23
_exptl_crystal_size_min 0.15
_refine_diff_density_max 0.494
_refine_diff_density_min -0.347
_refine_diff_density_rms 0.049
_refine_ls_extinction_method none
_refine_ls_goodness_of_fit_ref 1.035
_refine_ls_hydrogen_treatment constr
_refine_ls_matrix_type full
_refine_ls_number_parameters 298
_refine_ls_number_reflns 6459
_refine_ls_number_restraints 0
_refine_ls_restrained_S_all 1.035
_refine_ls_R_factor_all 0.0343
_refine_ls_R_factor_gt 0.0262
_refine_ls_shift/su_max 0.001
_refine_ls_shift/su_mean 0.000
_refine_ls_structure_factor_coef Fsqd
_refine_ls_weighting_details 'calc w=1/[\s^2^(Fo^2^)+(0.0360P)^2^+1.3402P] where P=(Fo^2^+2Fc^2^)/3'
_refine_ls_weighting_scheme calc
_refine_ls_wR_factor_gt 0.0669
_refine_ls_wR_factor_ref 0.0714
_reflns_number_gt 5563
_reflns_number_total 6459
_reflns_threshold_expression >2sigma(I)
_cod_data_source_file om1008549_si_003.cif
_cod_data_source_block sar_260m_CCDC-785893_(5)
_cod_original_sg_symbol_H-M P21/c
_cod_database_code 4067157

loop_
_symmetry_equiv_pos_as_xyz
'x, y, z'
'-x, y+1/2, -z+1/2'
'-x, -y, -z'
'x, -y-1/2, z-1/2'

loop_
_atom_site_label
_atom_site_type_symbol
_atom_site_fract_x
_atom_site_fract_y
_atom_site_fract_z
_atom_site_U_iso_or_equiv
_atom_site_adp_type
_atom_site_occupancy
_atom_site_symmetry_multiplicity
_atom_site_calc_flag
_atom_site_refinement_flags
Zn1 Zn 0.313224(16) 0.178064(9) 0.218812(8) 0.01589(5) Uani 1 1 d .
N1 N 0.28723(11) 0.17997(6) 0.32094(6) 0.0131(2) Uani 1 1 d .
N2 N 0.14531(11) 0.06719(6) 0.29860(6) 0.0143(2) Uani 1 1 d .
C1 C 0.20671(13) 0.12254(7) 0.34479(7) 0.0130(2) Uani 1 1 d .
C2 C 0.16731(14) 0.06197(8) 0.22432(8) 0.0153(3) Uani 1 1 d .
C3 C 0.28429(14) 0.01583(8) 0.21238(8) 0.0178(3) Uani 1 1 d .
C4 C 0.29366(16) 0.00074(9) 0.13760(9) 0.0236(3) Uani 1 1 d .
H4 H 0.3716 -0.0308 0.1291 0.028 Uiso 1 1 d R
C5 C 0.19238(17) 0.03037(9) 0.07515(8) 0.0266(3) Uani 1 1 d .
H5 H 0.1991 0.0182 0.0239 0.032 Uiso 1 1 d R
C6 C 0.08207(17) 0.07728(9) 0.08678(8) 0.0243(3) Uani 1 1 d .
H6 H 0.0133 0.0981 0.0432 0.029 Uiso 1 1 d R
C7 C 0.06808(15) 0.09518(8) 0.16058(8) 0.0187(3) Uani 1 1 d .
C8 C 0.38952(14) -0.02036(8) 0.28092(8) 0.0202(3) Uani 1 1 d .
H8 H 0.3978 0.0153 0.3233 0.024 Uiso 1 1 d R
C9 C 0.33061(18) -0.09835(9) 0.30355(10) 0.0295(3) Uani 1 1 d .
H9A H 0.2359 -0.0896 0.3138 0.044 Uiso 1 1 d R
H9B H 0.3964 -0.1193 0.3498 0.044 Uiso 1 1 d R
H9C H 0.3219 -0.1362 0.2614 0.044 Uiso 1 1 d R
C10 C 0.54001(17) -0.03174(12) 0.26817(11) 0.0370(4) Uani 1 1 d .
H10A H 0.5370 -0.0727 0.2293 0.055 Uiso 1 1 d R
H10B H 0.6061 -0.0478 0.3164 0.055 Uiso 1 1 d R
H10C H 0.5734 0.0178 0.2504 0.055 Uiso 1 1 d R
C11 C -0.05625(15) 0.14509(8) 0.17239(8) 0.0222(3) Uani 1 1 d .
H11 H -0.0336 0.1623 0.2249 0.027 Uiso 1 1 d R
C12 C -0.19363(18) 0.09607(10) 0.15889(12) 0.0355(4) Uani 1 1 d .
H12A H -0.2194 0.0785 0.1053 0.053 Uiso 1 1 d R
H12B H -0.2718 0.1281 0.1694 0.053 Uiso 1 1 d R
H12C H -0.1778 0.0501 0.1929 0.053 Uiso 1 1 d R
C13 C -0.08073(19) 0.21805(10) 0.12138(11) 0.0361(4) Uani 1 1 d .
H13A H 0.0083 0.2487 0.1299 0.054 Uiso 1 1 d R
H13B H -0.1566 0.2505 0.1339 0.054 Uiso 1 1 d R
H13C H -0.1097 0.2018 0.0675 0.054 Uiso 1 1 d R
C14 C 0.35527(13) 0.24528(7) 0.36673(7) 0.0137(2) Uani 1 1 d .
C15 C 0.27838(14) 0.31586(8) 0.36836(8) 0.0162(3) Uani 1 1 d .
C16 C 0.34742(15) 0.37853(8) 0.41248(8) 0.0198(3) Uani 1 1 d .
H16 H 0.2954 0.4265 0.4146 0.024 Uiso 1 1 d R
C17 C 0.48930(15) 0.37312(8) 0.45310(8) 0.0204(3) Uani 1 1 d .
H17 H 0.5338 0.4159 0.4852 0.025 Uiso 1 1 d R
C18 C 0.56649(15) 0.30561(8) 0.44702(8) 0.0200(3) Uani 1 1 d .
H18 H 0.6661 0.3029 0.4734 0.024 Uiso 1 1 d R
C19 C 0.50289(14) 0.24123(8) 0.40357(8) 0.0161(3) Uani 1 1 d .
C20 C 0.12543(14) 0.32630(8) 0.32058(8) 0.0187(3) Uani 1 1 d .
H20 H 0.0845 0.2749 0.3083 0.022 Uiso 1 1 d R
C21 C 0.12862(16) 0.36806(10) 0.24505(9) 0.0256(3) Uani 1 1 d .
H21A H 0.1705 0.4207 0.2564 0.038 Uiso 1 1 d R
H21B H 0.0306 0.3729 0.2131 0.038 Uiso 1 1 d R
H21C H 0.1870 0.3374 0.2175 0.038 Uiso 1 1 d R
C22 C 0.02847(16) 0.37213(9) 0.36207(9) 0.0252(3) Uani 1 1 d .
H22A H 0.0354 0.3489 0.4129 0.038 Uiso 1 1 d R
H22B H -0.0713 0.3695 0.3319 0.038 Uiso 1 1 d R
H22C H 0.0596 0.4273 0.3679 0.038 Uiso 1 1 d R
C23 C 0.59484(14) 0.17090(8) 0.39369(8) 0.0194(3) Uani 1 1 d .
H23 H 0.5315 0.1277 0.3747 0.023 Uiso 1 1 d R
C24 C 0.69921(16) 0.14383(9) 0.46791(9) 0.0255(3) Uani 1 1 d .
H24A H 0.7728 0.1844 0.4849 0.038 Uiso 1 1 d R
H24B H 0.7452 0.0944 0.4586 0.038 Uiso 1 1 d R
H24C H 0.6464 0.1355 0.5077 0.038 Uiso 1 1 d R
C25 C 0.67954(17) 0.19003(10) 0.33322(9) 0.0282(3) Uani 1 1 d .
H25A H 0.6125 0.2035 0.2845 0.042 Uiso 1 1 d R
H25B H 0.7367 0.1440 0.3259 0.042 Uiso 1 1 d R
H25C H 0.7436 0.2348 0.3508 0.042 Uiso 1 1 d R
C26 C 0.38445(17) 0.21777(10) 0.13415(9) 0.0270(3) Uani 1 1 d .
H26A H 0.3481 0.2713 0.1214 0.041 Uiso 1 1 d R
H26B H 0.3517 0.1834 0.0894 0.041 Uiso 1 1 d R
H26C H 0.4897 0.2187 0.1486 0.041 Uiso 1 1 d R
C27 C 0.18726(14) 0.11542(8) 0.42748(8) 0.0164(3) Uani 1 1 d .
C28 C 0.11492(16) 0.18768(9) 0.45325(8) 0.0221(3) Uani 1 1 d .
H28A H 0.0251 0.1991 0.4153 0.033 Uiso 1 1 d R
H28B H 0.1794 0.2332 0.4577 0.033 Uiso 1 1 d R
H28C H 0.0942 0.1770 0.5032 0.033 Uiso 1 1 d R
C29 C 0.33379(15) 0.10150(9) 0.48370(8) 0.0225(3) Uani 1 1 d .
H29A H 0.3195 0.0885 0.5346 0.034 Uiso 1 1 d R
H29B H 0.3923 0.1493 0.4872 0.034 Uiso 1 1 d R
H29C H 0.3830 0.0578 0.4651 0.034 Uiso 1 1 d R
C30 C 0.09221(17) 0.04405(9) 0.43268(9) 0.0252(3) Uani 1 1 d .
H30A H 0.0825 0.0384 0.4856 0.038 Uiso 1 1 d R
H30B H 0.1365 -0.0036 0.4177 0.038 Uiso 1 1 d R
H30C H -0.0030 0.0516 0.3982 0.038 Uiso 1 1 d R

loop_
_atom_site_aniso_label
_atom_site_aniso_U_11
_atom_site_aniso_U_22
_atom_site_aniso_U_33
_atom_site_aniso_U_23
_atom_site_aniso_U_13
_atom_site_aniso_U_12
Zn1 0.01890(8) 0.01729(9) 0.01166(8) 0.00118(6) 0.00404(6) -0.00274(6)
N1 0.0146(5) 0.0131(5) 0.0114(5) 0.0001(4) 0.0025(4) -0.0018(4)
N2 0.0135(5) 0.0144(5) 0.0146(5) 0.0015(4) 0.0024(4) -0.0003(4)
C1 0.0106(5) 0.0142(6) 0.0138(6) 0.0029(5) 0.0023(5) 0.0024(5)
C2 0.0170(6) 0.0128(6) 0.0156(6) -0.0007(5) 0.0026(5) -0.0051(5)
C3 0.0187(6) 0.0157(6) 0.0189(7) -0.0015(5) 0.0040(5) -0.0036(5)
C4 0.0261(7) 0.0234(7) 0.0226(7) -0.0058(6) 0.0088(6) -0.0041(6)
C5 0.0362(8) 0.0292(8) 0.0152(7) -0.0055(6) 0.0074(6) -0.0096(7)
C6 0.0303(7) 0.0239(7) 0.0149(7) 0.0009(6) -0.0020(6) -0.0068(6)
C7 0.0214(6) 0.0150(6) 0.0171(7) 0.0012(5) -0.0003(5) -0.0037(5)
C8 0.0181(6) 0.0209(7) 0.0208(7) -0.0026(6) 0.0032(5) 0.0028(5)
C9 0.0307(8) 0.0221(7) 0.0316(9) 0.0049(7) -0.0007(7) 0.0020(6)
C10 0.0209(7) 0.0560(11) 0.0341(9) -0.0007(8) 0.0069(7) 0.0082(8)
C11 0.0244(7) 0.0184(7) 0.0190(7) -0.0007(6) -0.0038(6) 0.0023(6)
C12 0.0283(8) 0.0266(8) 0.0542(11) 0.0006(8) 0.0150(8) 0.0014(7)
C13 0.0336(8) 0.0241(8) 0.0430(10) 0.0090(7) -0.0058(8) 0.0017(7)
C14 0.0157(6) 0.0150(6) 0.0106(6) 0.0003(5) 0.0034(5) -0.0024(5)
C15 0.0162(6) 0.0171(6) 0.0155(6) 0.0005(5) 0.0047(5) -0.0010(5)
C16 0.0236(7) 0.0161(6) 0.0198(7) -0.0021(5) 0.0056(6) 0.0003(5)
C17 0.0257(7) 0.0180(6) 0.0163(7) -0.0029(5) 0.0026(6) -0.0060(5)
C18 0.0176(6) 0.0223(7) 0.0174(7) 0.0002(5) -0.0009(5) -0.0036(5)
C19 0.0172(6) 0.0167(6) 0.0139(6) 0.0017(5) 0.0024(5) -0.0015(5)
C20 0.0161(6) 0.0177(6) 0.0212(7) -0.0016(5) 0.0023(5) 0.0010(5)
C21 0.0220(7) 0.0302(8) 0.0224(7) 0.0021(6) 0.0013(6) 0.0043(6)
C22 0.0208(7) 0.0242(7) 0.0305(8) -0.0006(6) 0.0057(6) 0.0060(6)
C23 0.0150(6) 0.0199(7) 0.0211(7) -0.0014(5) 0.0002(5) 0.0007(5)
C24 0.0200(7) 0.0275(8) 0.0259(8) 0.0041(6) -0.0004(6) 0.0043(6)
C25 0.0231(7) 0.0372(9) 0.0247(8) 0.0000(7) 0.0065(6) 0.0075(6)
C26 0.0327(8) 0.0321(8) 0.0180(7) 0.0028(6) 0.0092(6) -0.0085(7)
C27 0.0160(6) 0.0193(6) 0.0140(6) 0.0025(5) 0.0039(5) -0.0021(5)
C28 0.0234(7) 0.0268(7) 0.0189(7) -0.0001(6) 0.0102(6) 0.0013(6)
C29 0.0217(7) 0.0300(8) 0.0147(7) 0.0066(6) 0.0024(5) 0.0008(6)
C30 0.0288(7) 0.0279(8) 0.0211(7) 0.0041(6) 0.0101(6) -0.0094(6)

loop_
_atom_type_symbol
_atom_type_description
_atom_type_scat_dispersion_real
_atom_type_scat_dispersion_imag
_atom_type_scat_source
C C 0.0033 0.0016 'International Tables Vol C Tables 4.2.6.8 and 6.1.1.4'
H H 0.0000 0.0000 'International Tables Vol C Tables 4.2.6.8 and 6.1.1.4'
N N 0.0061 0.0033 'International Tables Vol C Tables 4.2.6.8 and 6.1.1.4'
Zn Zn 0.2839 1.4301 'International Tables Vol C Tables 4.2.6.8 and 6.1.1.4'

loop_
_geom_angle_atom_site_label_1
_geom_angle_atom_site_label_2
_geom_angle_atom_site_label_3
_geom_angle
N1 Zn1 C26 154.48(6)
N1 Zn1 C2 76.43(4)
C26 Zn1 C2 129.09(6)
C1 N1 C14 125.43(11)
C1 N1 Zn1 120.01(9)
C14 N1 Zn1 114.55(8)
C1 N2 C2 120.31(11)
N2 C1 N1 121.16(12)
N2 C1 C27 114.62(11)
N1 C1 C27 124.16(11)
N2 C2 C7 121.14(12)
N2 C2 C3 118.78(12)
C7 C2 C3 119.80(12)
N2 C2 Zn1 101.96(8)
C7 C2 Zn1 85.78(8)
C3 C2 Zn1 87.55(8)
C4 C3 C2 118.82(13)
C4 C3 C8 121.48(13)
C2 C3 C8 119.56(12)
C5 C4 C3 121.15(14)
C6 C5 C4 120.00(14)
C5 C6 C7 121.40(14)
C6 C7 C2 118.70(13)
C6 C7 C11 120.76(13)
C2 C7 C11 120.44(12)
C3 C8 C10 113.41(13)
C3 C8 C9 110.36(12)
C10 C8 C9 110.65(13)
C7 C11 C13 112.46(13)
C7 C11 C12 110.52(12)
C13 C11 C12 110.15(13)
C15 C14 C19 120.11(12)
C15 C14 N1 119.87(11)
C19 C14 N1 119.70(11)
C16 C15 C14 118.68(12)
C16 C15 C20 119.56(12)
C14 C15 C20 121.70(12)
C17 C16 C15 121.41(13)
C18 C17 C16 119.40(13)
C17 C18 C19 121.51(13)
C18 C19 C14 118.56(12)
C18 C19 C23 119.49(12)
C14 C19 C23 121.87(12)
C15 C20 C22 113.58(12)
C15 C20 C21 109.27(11)
C22 C20 C21 109.71(12)
C19 C23 C24 114.23(12)
C19 C23 C25 109.66(12)
C24 C23 C25 109.34(12)
C30 C27 C28 107.13(11)
C30 C27 C29 107.56(11)
C28 C27 C29 109.45(12)
C30 C27 C1 109.36(11)
C28 C27 C1 113.28(11)
C29 C27 C1 109.87(10)

loop_
_geom_bond_atom_site_label_1
_geom_bond_atom_site_label_2
_geom_bond_distance
Zn1 N1 1.9077(11)
Zn1 C26 1.9302(14)
Zn1 C2 2.4311(12)
N1 C1 1.3736(16)
N1 C14 1.4387(16)
N2 C1 1.2961(17)
N2 C2 1.4011(17)
C1 C27 1.5438(18)
C2 C7 1.4166(19)
C2 C3 1.4254(19)
C3 C4 1.390(2)
C3 C8 1.5199(19)
C4 C5 1.388(2)
C5 C6 1.379(2)
C6 C7 1.396(2)
C7 C11 1.518(2)
C8 C10 1.526(2)
C8 C9 1.531(2)
C11 C13 1.523(2)
C11 C12 1.527(2)
C14 C15 1.4098(18)
C14 C19 1.4124(18)
C15 C16 1.3938(19)
C15 C20 1.5206(18)
C16 C17 1.383(2)
C17 C18 1.382(2)
C18 C19 1.3939(19)
C19 C23 1.5187(19)
C20 C22 1.5346(19)
C20 C21 1.536(2)
C23 C24 1.5312(19)
C23 C25 1.538(2)
C27 C30 1.5315(18)
C27 C28 1.5333(19)
C27 C29 1.5380(19)
